data_7038093
loop_
_publ_author_name
'Azizpoor Fard, M.'
'Rabiee Kenaree, A.'
'Boyle, P. D.'
'Ragogna, P. J.'
'Gilroy, J. B.'
'Corrigan, J. F.'

_publ_section_title
;
 Coinage metal coordination chemistry of stable primary, secondary and
 tertiary ferrocenylethyl-based phosphines.
;
_journal_issue 7
_journal_name_full 'Dalton transactions (Cambridge, England : 2003)'
_journal_page_first 2868
_journal_page_last 2880
_journal_paper_doi 10.1039/c5dt03962b
_journal_volume 45
_journal_year 2016
_chemical_formula_sum 'C48 H60 Ag2 Cl2 Fe4 P4'
_chemical_formula_weight 1270.88
_space_group_crystal_system monoclinic
_space_group_IT_number 14
_space_group_name_Hall '-P 2ybc'
_space_group_name_H-M_alt 'P 1 21/c 1'
_symmetry_space_group_name_Hall '-P 2ybc'
_symmetry_space_group_name_H-M 'P 1 21/c 1'
_atom_sites_solution_hydrogens geom
_atom_sites_solution_primary dual
_atom_sites_solution_secondary difmap
_audit_creation_method SHELXL-2014/7
_audit_update_record
;
2015-10-06 deposited with the CCDC.
2016-01-06 downloaded from the CCDC.
;
_cell_angle_alpha 90
_cell_angle_beta 96.234(11)
_cell_angle_gamma 90
_cell_formula_units_Z 2
_cell_length_a 21.644(15)
_cell_length_b 7.795(5)
_cell_length_c 14.445(10)
_cell_measurement_reflns_used 9885
_cell_measurement_temperature 110
_cell_measurement_theta_max 28.70
_cell_measurement_theta_min 2.84
_cell_volume 2423(3)
_computing_cell_refinement SAINT
_computing_data_collection Apex2
_computing_data_reduction SAINT
_computing_molecular_graphics NRCVAX
_computing_publication_material cif2tables.py
_computing_structure_refinement SHELXL-2014
_computing_structure_solution SHELXT
_diffrn_ambient_temperature 110
_diffrn_detector 'CCD plate'
_diffrn_detector_type 'Bruker Apex2'
_diffrn_measured_fraction_theta_full 0.998
_diffrn_measured_fraction_theta_max 0.977
_diffrn_measurement_device '\k-geometry diffractometer'
_diffrn_measurement_device_type 'Bruker Kappa Axis Apex2'
_diffrn_measurement_method 'phi and omega scans'
_diffrn_radiation_type MoK\a
_diffrn_radiation_wavelength 0.71073
_diffrn_reflns_av_R_equivalents 0.0641
_diffrn_reflns_av_unetI/netI 0.0739
_diffrn_reflns_laue_measured_fraction_full 0.998
_diffrn_reflns_laue_measured_fraction_max 0.977
_diffrn_reflns_limit_h_max 26
_diffrn_reflns_limit_h_min -29
_diffrn_reflns_limit_k_max 10
_diffrn_reflns_limit_k_min -10
_diffrn_reflns_limit_l_max 19
_diffrn_reflns_limit_l_min -17
_diffrn_reflns_number 31193
_diffrn_reflns_point_group_measured_fraction_full 0.998
_diffrn_reflns_point_group_measured_fraction_max 0.977
_diffrn_reflns_theta_full 25.242
_diffrn_reflns_theta_max 28.782
_diffrn_reflns_theta_min 1.893
_diffrn_source 'sealed tube'
_exptl_absorpt_coefficient_mu 2.234
_exptl_absorpt_correction_T_max 0.7458
_exptl_absorpt_correction_T_min 0.6415
_exptl_absorpt_correction_type multi-scan
_exptl_absorpt_process_details SADABS
_exptl_crystal_colour orange
_exptl_crystal_density_diffrn 1.742
_exptl_crystal_description plate
_exptl_crystal_F_000 1280
_exptl_crystal_size_max 0.339
_exptl_crystal_size_mid 0.085
_exptl_crystal_size_min 0.020
_refine_diff_density_max 0.686
_refine_diff_density_min -0.907
_refine_diff_density_rms 0.152
_refine_ls_extinction_method none
_refine_ls_goodness_of_fit_ref 1.029
_refine_ls_hydrogen_treatment constr
_refine_ls_matrix_type full
_refine_ls_number_parameters 271
_refine_ls_number_reflns 6180
_refine_ls_number_restraints 0
_refine_ls_restrained_S_all 1.029
_refine_ls_R_factor_all 0.0931
_refine_ls_R_factor_gt 0.0438
_refine_ls_shift/su_max 0.000
_refine_ls_shift/su_mean 0.000
_refine_ls_structure_factor_coef Fsqd
_refine_ls_weighting_details 'w=1/[\s^2^(Fo^2^)+(0.0158P)^2^+9.6992P] where P=(Fo^2^+2Fc^2^)/3'
_refine_ls_weighting_scheme calc
_refine_ls_wR_factor_gt 0.0713
_refine_ls_wR_factor_ref 0.0912
_reflns_Friedel_coverage 0.000
_reflns_number_gt 4015
_reflns_number_total 6180
_reflns_threshold_expression 'I > 2\s(I)'
_cod_data_source_file c5dt03962b2.cif
_cod_data_source_block b15188
_cod_depositor_comments 'Adding full bibliography for 7038091--7038098.cif.'
_cod_database_code 7038093
_shelx_shelxl_version_number 2014/7
_shelx_space_group_comment
;
The symmetry employed for this shelxl refinement is uniquely defined
by the following loop, which should always be used as a source of
symmetry information in preference to the above space-group names.
They are only intended as comments.
;
_shelx_estimated_absorpt_t_min 0.518
_shelx_estimated_absorpt_t_max 0.957

loop_
_space_group_symop_operation_xyz
'x, y, z'
'-x, y+1/2, -z+1/2'
'-x, -y, -z'
'x, -y-1/2, z-1/2'

loop_
_atom_site_label
_atom_site_type_symbol
_atom_site_fract_x
_atom_site_fract_y
_atom_site_fract_z
_atom_site_U_iso_or_equiv
_atom_site_adp_type
_atom_site_occupancy
_atom_site_site_symmetry_order
_atom_site_calc_flag
_atom_site_refinement_flags_posn
_atom_site_refinement_flags_adp
Ag1 Ag 0.44875(2) 0.34350(5) 0.02986(3) 0.02824(11) Uani 1 1 d . .
Fe1 Fe 0.07582(3) 0.31092(8) -0.10739(4) 0.01691(15) Uani 1 1 d . .
Fe2 Fe 0.73883(3) 0.27494(8) 0.31742(4) 0.01699(15) Uani 1 1 d . .
Cl1 Cl 0.44792(5) 0.67318(16) 0.05278(8) 0.0274(3) Uani 1 1 d . .
P1 P 0.35322(5) 0.27370(18) -0.07072(9) 0.0247(3) Uani 1 1 d . .
H11B H 0.3563 0.3237 -0.1331 0.030 Uiso 1 1 calc R U
H11C H 0.3508 0.1475 -0.0782 0.030 Uiso 1 1 calc R U
P2 P 0.47729(6) 0.15056(18) 0.16093(9) 0.0274(3) Uani 1 1 d . .
H22B H 0.4681 0.2080 0.2190 0.033 Uiso 1 1 calc R U
H22C H 0.4510 0.0466 0.1530 0.033 Uiso 1 1 calc R U
C1 C 0.28145(18) 0.3485(6) -0.0293(3) 0.0174(9) Uani 1 1 d . .
H1A H 0.2819 0.3167 0.0371 0.021 Uiso 1 1 calc R U
H1B H 0.2802 0.4753 -0.0331 0.021 Uiso 1 1 calc R U
C2 C 0.22249(19) 0.2772(6) -0.0828(3) 0.0228(10) Uani 1 1 d . .
H2A H 0.2261 0.2846 -0.1505 0.027 Uiso 1 1 calc R U
H2B H 0.2181 0.1546 -0.0668 0.027 Uiso 1 1 calc R U
C3 C 0.5593(2) 0.0849(6) 0.1739(4) 0.0275(11) Uani 1 1 d . .
H3A H 0.5649 -0.0134 0.2174 0.033 Uiso 1 1 calc R U
H3B H 0.5710 0.0468 0.1128 0.033 Uiso 1 1 calc R U
C4 C 0.6022(2) 0.2316(6) 0.2108(3) 0.0222(10) Uani 1 1 d . .
H4A H 0.5993 0.3264 0.1649 0.027 Uiso 1 1 calc R U
H4B H 0.5886 0.2759 0.2695 0.027 Uiso 1 1 calc R U
C5 C 0.16533(19) 0.3729(6) -0.0614(3) 0.0194(10) Uani 1 1 d . .
C6 C 0.13082(19) 0.3422(6) 0.0153(3) 0.0210(10) Uani 1 1 d . .
H6A H 0.1402 0.2520 0.0641 0.025 Uiso 1 1 calc R U
C7 C 0.0804(2) 0.4593(6) 0.0106(3) 0.0253(11) Uani 1 1 d . .
H7A H 0.0482 0.4664 0.0551 0.030 Uiso 1 1 calc R U
C8 C 0.0836(2) 0.5636(6) -0.0692(3) 0.0260(11) Uani 1 1 d . .
H8A H 0.0538 0.6570 -0.0908 0.031 Uiso 1 1 calc R U
C9 C 0.1357(2) 0.5122(6) -0.1135(3) 0.0232(10) Uani 1 1 d . .
H9A H 0.1492 0.5634 -0.1715 0.028 Uiso 1 1 calc R U
C10 C -0.0096(2) 0.2595(6) -0.1789(3) 0.0255(11) Uani 1 1 d . .
H10A H -0.0465 0.3375 -0.1843 0.031 Uiso 1 1 calc R U
C11 C 0.0376(2) 0.2555(6) -0.2398(3) 0.0262(11) Uani 1 1 d . .
H11A H 0.0396 0.3299 -0.2958 0.031 Uiso 1 1 calc R U
C12 C 0.0816(2) 0.1293(6) -0.2074(3) 0.0269(11) Uani 1 1 d . .
H12A H 0.1198 0.0979 -0.2368 0.032 Uiso 1 1 calc R U
C13 C 0.0618(2) 0.0545(6) -0.1255(3) 0.0287(12) Uani 1 1 d . .
H13A H 0.0835 -0.0391 -0.0873 0.034 Uiso 1 1 calc R U
C14 C 0.0052(2) 0.1367(6) -0.1084(3) 0.0288(11) Uani 1 1 d . .
H14A H -0.0196 0.1118 -0.0554 0.035 Uiso 1 1 calc R U
C15 C 0.6681(2) 0.1723(6) 0.2280(3) 0.0186(9) Uani 1 1 d . .
C16 C 0.6909(2) 0.0504(6) 0.2977(3) 0.0182(9) Uani 1 1 d . .
H16A H 0.6660 -0.0055 0.3437 0.022 Uiso 1 1 calc R U
C17 C 0.7546(2) 0.0228(6) 0.2906(3) 0.0226(10) Uani 1 1 d . .
H17A H 0.7826 -0.0561 0.3304 0.027 Uiso 1 1 calc R U
C18 C 0.7722(2) 0.1271(6) 0.2171(3) 0.0226(10) Uani 1 1 d . .
H18A H 0.8146 0.1346 0.1959 0.027 Uiso 1 1 calc R U
C19 C 0.7189(2) 0.2182(6) 0.1793(3) 0.0214(10) Uani 1 1 d . .
H19A H 0.7174 0.3028 0.1271 0.026 Uiso 1 1 calc R U
C20 C 0.7084(2) 0.5017(7) 0.3662(3) 0.0304(12) Uani 1 1 d . .
H20A H 0.6695 0.5632 0.3417 0.036 Uiso 1 1 calc R U
C21 C 0.7668(3) 0.5239(6) 0.3351(3) 0.0312(12) Uani 1 1 d . .
H21A H 0.7769 0.6039 0.2848 0.037 Uiso 1 1 calc R U
C22 C 0.8093(2) 0.4124(7) 0.3872(3) 0.0290(12) Uani 1 1 d . .
H22A H 0.8546 0.4003 0.3803 0.035 Uiso 1 1 calc R U
C23 C 0.7763(2) 0.3223(7) 0.4511(3) 0.0263(11) Uani 1 1 d . .
H23A H 0.7939 0.2347 0.4972 0.032 Uiso 1 1 calc R U
C24 C 0.7136(2) 0.3771(7) 0.4375(3) 0.0270(11) Uani 1 1 d . .
H24A H 0.6791 0.3356 0.4726 0.032 Uiso 1 1 calc R U

loop_
_atom_site_aniso_label
_atom_site_aniso_U_11
_atom_site_aniso_U_22
_atom_site_aniso_U_33
_atom_site_aniso_U_23
_atom_site_aniso_U_13
_atom_site_aniso_U_12
Ag1 0.01818(18) 0.0307(2) 0.0355(2) 0.00205(18) 0.00126(14) -0.00089(16)
Fe1 0.0173(3) 0.0131(3) 0.0193(3) -0.0003(3) -0.0029(2) 0.0006(3)
Fe2 0.0231(3) 0.0145(3) 0.0133(3) -0.0004(3) 0.0021(2) 0.0002(3)
Cl1 0.0272(6) 0.0270(7) 0.0295(6) -0.0020(5) 0.0097(5) 0.0030(5)
P1 0.0183(6) 0.0292(8) 0.0268(6) -0.0030(6) 0.0030(5) 0.0002(5)
P2 0.0239(6) 0.0223(7) 0.0363(7) 0.0040(6) 0.0052(5) 0.0001(6)
C1 0.018(2) 0.016(2) 0.018(2) 0.0015(18) 0.0013(17) 0.0007(18)
C2 0.019(2) 0.028(3) 0.021(2) -0.006(2) -0.0001(18) 0.002(2)
C3 0.025(2) 0.019(3) 0.038(3) -0.001(2) -0.002(2) 0.001(2)
C4 0.028(2) 0.018(3) 0.019(2) -0.0015(19) 0.0007(19) 0.002(2)
C5 0.018(2) 0.018(3) 0.022(2) -0.0067(19) -0.0023(18) 0.0007(18)
C6 0.019(2) 0.025(3) 0.018(2) -0.002(2) -0.0040(17) 0.001(2)
C7 0.016(2) 0.030(3) 0.029(3) -0.011(2) 0.0000(19) 0.003(2)
C8 0.021(2) 0.017(2) 0.039(3) -0.009(2) -0.006(2) 0.003(2)
C9 0.022(2) 0.020(3) 0.027(2) -0.001(2) 0.0006(19) -0.003(2)
C10 0.021(2) 0.023(3) 0.030(3) -0.004(2) -0.007(2) -0.001(2)
C11 0.031(3) 0.025(3) 0.021(2) -0.003(2) -0.006(2) -0.003(2)
C12 0.025(2) 0.023(3) 0.031(3) -0.012(2) -0.006(2) 0.004(2)
C13 0.037(3) 0.010(2) 0.037(3) 0.003(2) -0.010(2) -0.002(2)
C14 0.028(3) 0.024(3) 0.033(3) 0.000(2) -0.002(2) -0.009(2)
C15 0.026(2) 0.016(2) 0.013(2) -0.0028(18) 0.0000(17) 0.0013(19)
C16 0.023(2) 0.012(2) 0.019(2) 0.0003(18) 0.0016(18) -0.0045(18)
C17 0.028(2) 0.015(2) 0.024(2) -0.002(2) 0.0003(19) 0.004(2)
C18 0.028(2) 0.020(3) 0.020(2) -0.005(2) 0.0078(19) -0.002(2)
C19 0.034(3) 0.017(2) 0.014(2) -0.0020(18) 0.0025(18) 0.002(2)
C20 0.041(3) 0.022(3) 0.026(3) -0.010(2) -0.006(2) 0.011(2)
C21 0.059(4) 0.016(3) 0.019(2) -0.005(2) 0.008(2) -0.010(2)
C22 0.026(3) 0.029(3) 0.032(3) -0.016(2) 0.003(2) -0.009(2)
C23 0.033(3) 0.028(3) 0.016(2) -0.002(2) -0.0030(19) -0.002(2)
C24 0.027(3) 0.034(3) 0.020(2) -0.012(2) 0.0048(19) -0.003(2)

loop_
_atom_type_symbol
_atom_type_description
_atom_type_scat_dispersion_real
_atom_type_scat_dispersion_imag
_atom_type_scat_source
C C 0.0033 0.0016 'International Tables Vol C Tables 4.2.6.8 and 6.1.1.4'
H H 0.0000 0.0000 'International Tables Vol C Tables 4.2.6.8 and 6.1.1.4'
P P 0.1023 0.0942 'International Tables Vol C Tables 4.2.6.8 and 6.1.1.4'
Cl Cl 0.1484 0.1585 'International Tables Vol C Tables 4.2.6.8 and 6.1.1.4'
Fe Fe 0.3463 0.8444 'International Tables Vol C Tables 4.2.6.8 and 6.1.1.4'
Ag Ag -0.8971 1.1015 'International Tables Vol C Tables 4.2.6.8 and 6.1.1.4'

loop_
_geom_angle_atom_site_label_1
_geom_angle_atom_site_label_2
_geom_angle_atom_site_label_3
_geom_angle
_geom_angle_site_symmetry_3
P2 Ag1 P1 116.60(5) .
P2 Ag1 Cl1 121.06(5) .
P1 Ag1 Cl1 106.16(4) .
P2 Ag1 Cl1 99.44(5) 3_665
P1 Ag1 Cl1 114.85(6) 3_665
Cl1 Ag1 Cl1 97.13(4) 3_665
C13 Fe1 C12 41.0(2) .
C13 Fe1 C5 113.45(19) .
C12 Fe1 C5 105.47(18) .
C13 Fe1 C6 107.1(2) .
C12 Fe1 C6 128.65(19) .
C5 Fe1 C6 40.84(17) .
C13 Fe1 C9 146.7(2) .
C12 Fe1 C9 114.6(2) .
C5 Fe1 C9 41.12(18) .
C6 Fe1 C9 68.44(19) .
C13 Fe1 C14 41.0(2) .
C12 Fe1 C14 68.7(2) .
C5 Fe1 C14 147.59(19) .
C6 Fe1 C14 116.82(19) .
C9 Fe1 C14 170.92(19) .
C13 Fe1 C11 68.5(2) .
C12 Fe1 C11 40.51(18) .
C5 Fe1 C11 128.96(18) .
C6 Fe1 C11 167.49(19) .
C9 Fe1 C11 108.42(19) .
C14 Fe1 C11 68.1(2) .
C13 Fe1 C8 170.6(2) .
C12 Fe1 C8 148.3(2) .
C5 Fe1 C8 68.66(18) .
C6 Fe1 C8 68.12(19) .
C9 Fe1 C8 40.40(18) .
C14 Fe1 C8 132.9(2) .
C11 Fe1 C8 117.9(2) .
C13 Fe1 C7 130.8(2) .
C12 Fe1 C7 168.37(19) .
C5 Fe1 C7 68.73(17) .
C6 Fe1 C7 40.57(18) .
C9 Fe1 C7 68.24(19) .
C14 Fe1 C7 110.4(2) .
C11 Fe1 C7 150.82(19) .
C8 Fe1 C7 40.45(19) .
C13 Fe1 C10 68.34(19) .
C12 Fe1 C10 68.26(19) .
C5 Fe1 C10 168.92(18) .
C6 Fe1 C10 150.16(18) .
C9 Fe1 C10 131.91(19) .
C14 Fe1 C10 40.16(19) .
C11 Fe1 C10 40.49(18) .
C8 Fe1 C10 111.48(19) .
C7 Fe1 C10 119.07(18) .
C24 Fe2 C20 40.5(2) .
C24 Fe2 C16 105.99(19) .
C20 Fe2 C16 127.9(2) .
C24 Fe2 C17 127.2(2) .
C20 Fe2 C17 165.6(2) .
C16 Fe2 C17 40.45(18) .
C24 Fe2 C22 68.22(19) .
C20 Fe2 C22 68.0(2) .
C16 Fe2 C22 149.5(2) .
C17 Fe2 C22 117.9(2) .
C24 Fe2 C21 68.0(2) .
C20 Fe2 C21 40.0(2) .
C16 Fe2 C21 166.8(2) .
C17 Fe2 C21 152.5(2) .
C22 Fe2 C21 40.8(2) .
C24 Fe2 C19 150.28(19) .
C20 Fe2 C19 118.90(19) .
C16 Fe2 C19 68.12(18) .
C17 Fe2 C19 68.15(18) .
C22 Fe2 C19 131.61(19) .
C21 Fe2 C19 110.91(19) .
C24 Fe2 C18 166.6(2) .
C20 Fe2 C18 152.4(2) .
C16 Fe2 C18 68.30(18) .
C17 Fe2 C18 40.75(18) .
C22 Fe2 C18 110.1(2) .
C21 Fe2 C18 120.15(19) .
C19 Fe2 C18 40.46(18) .
C24 Fe2 C23 40.58(19) .
C20 Fe2 C23 68.1(2) .
C16 Fe2 C23 115.47(19) .
C17 Fe2 C23 107.2(2) .
C22 Fe2 C23 40.53(19) .
C21 Fe2 C23 68.2(2) .
C19 Fe2 C23 168.85(19) .
C18 Fe2 C23 129.6(2) .
C24 Fe2 C15 115.91(18) .
C20 Fe2 C15 107.96(19) .
C16 Fe2 C15 40.99(17) .
C17 Fe2 C15 68.55(18) .
C22 Fe2 C15 169.0(2) .
C21 Fe2 C15 129.8(2) .
C19 Fe2 C15 40.36(17) .
C18 Fe2 C15 68.38(18) .
C23 Fe2 C15 148.81(18) .
Ag1 Cl1 Ag1 82.87(4) 3_665
C1 P1 Ag1 115.35(15) .
C1 P1 H11B 108.4 .
Ag1 P1 H11B 108.4 .
C1 P1 H11C 108.4 .
Ag1 P1 H11C 108.4 .
H11B P1 H11C 107.5 .
C3 P2 Ag1 114.23(17) .
C3 P2 H22B 108.7 .
Ag1 P2 H22B 108.7 .
C3 P2 H22C 108.7 .
Ag1 P2 H22C 108.7 .
H22B P2 H22C 107.6 .
C2 C1 P1 114.4(3) .
C2 C1 H1A 108.7 .
P1 C1 H1A 108.7 .
C2 C1 H1B 108.7 .
P1 C1 H1B 108.7 .
H1A C1 H1B 107.6 .
C5 C2 C1 112.1(4) .
C5 C2 H2A 109.2 .
C1 C2 H2A 109.2 .
C5 C2 H2B 109.2 .
C1 C2 H2B 109.2 .
H2A C2 H2B 107.9 .
C4 C3 P2 111.8(3) .
C4 C3 H3A 109.3 .
P2 C3 H3A 109.3 .
C4 C3 H3B 109.3 .
P2 C3 H3B 109.3 .
H3A C3 H3B 107.9 .
C15 C4 C3 111.1(4) .
C15 C4 H4A 109.4 .
C3 C4 H4A 109.4 .
C15 C4 H4B 109.4 .
C3 C4 H4B 109.4 .
H4A C4 H4B 108.0 .
C6 C5 C9 107.1(4) .
C6 C5 C2 126.1(4) .
C9 C5 C2 126.8(4) .
C6 C5 Fe1 69.7(2) .
C9 C5 Fe1 69.7(2) .
C2 C5 Fe1 126.1(3) .
C7 C6 C5 108.7(4) .
C7 C6 Fe1 70.2(2) .
C5 C6 Fe1 69.5(2) .
C7 C6 H6A 125.6 .
C5 C6 H6A 125.6 .
Fe1 C6 H6A 125.6 .
C8 C7 C6 107.6(4) .
C8 C7 Fe1 69.6(3) .
C6 C7 Fe1 69.2(3) .
C8 C7 H7A 126.2 .
C6 C7 H7A 126.2 .
Fe1 C7 H7A 126.2 .
C9 C8 C7 108.5(4) .
C9 C8 Fe1 69.6(3) .
C7 C8 Fe1 70.0(3) .
C9 C8 H8A 125.7 .
C7 C8 H8A 125.7 .
Fe1 C8 H8A 125.7 .
C8 C9 C5 108.1(4) .
C8 C9 Fe1 70.0(3) .
C5 C9 Fe1 69.2(3) .
C8 C9 H9A 125.9 .
C5 C9 H9A 125.9 .
Fe1 C9 H9A 125.9 .
C14 C10 C11 108.1(4) .
C14 C10 Fe1 69.4(3) .
C11 C10 Fe1 69.3(3) .
C14 C10 H10A 126.0 .
C11 C10 H10A 126.0 .
Fe1 C10 H10A 126.0 .
C12 C11 C10 108.3(4) .
C12 C11 Fe1 69.4(3) .
C10 C11 Fe1 70.2(3) .
C12 C11 H11A 125.8 .
C10 C11 H11A 125.8 .
Fe1 C11 H11A 125.8 .
C11 C12 C13 107.9(4) .
C11 C12 Fe1 70.1(3) .
C13 C12 Fe1 69.4(3) .
C11 C12 H12A 126.1 .
C13 C12 H12A 126.1 .
Fe1 C12 H12A 126.1 .
C12 C13 C14 107.5(4) .
C12 C13 Fe1 69.6(3) .
C14 C13 Fe1 69.8(3) .
C12 C13 H13A 126.3 .
C14 C13 H13A 126.3 .
Fe1 C13 H13A 126.3 .
C10 C14 C13 108.2(4) .
C10 C14 Fe1 70.5(3) .
C13 C14 Fe1 69.1(3) .
C10 C14 H14A 125.9 .
C13 C14 H14A 125.9 .
Fe1 C14 H14A 125.9 .
C19 C15 C16 106.8(4) .
C19 C15 C4 128.2(4) .
C16 C15 C4 125.0(4) .
C19 C15 Fe2 69.4(3) .
C16 C15 Fe2 68.9(2) .
C4 C15 Fe2 128.1(3) .
C17 C16 C15 108.4(4) .
C17 C16 Fe2 69.8(3) .
C15 C16 Fe2 70.1(2) .
C17 C16 H16A 125.8 .
C15 C16 H16A 125.8 .
Fe2 C16 H16A 125.8 .
C16 C17 C18 108.1(4) .
C16 C17 Fe2 69.7(3) .
C18 C17 Fe2 69.8(3) .
C16 C17 H17A 126.0 .
C18 C17 H17A 126.0 .
Fe2 C17 H17A 126.0 .
C19 C18 C17 107.6(4) .
C19 C18 Fe2 69.7(3) .
C17 C18 Fe2 69.5(3) .
C19 C18 H18A 126.2 .
C17 C18 H18A 126.2 .
Fe2 C18 H18A 126.2 .
C18 C19 C15 109.1(4) .
C18 C19 Fe2 69.8(2) .
C15 C19 Fe2 70.3(2) .
C18 C19 H19A 125.4 .
C15 C19 H19A 125.4 .
Fe2 C19 H19A 125.4 .
C21 C20 C24 108.5(4) .
C21 C20 Fe2 70.1(3) .
C24 C20 Fe2 69.7(3) .
C21 C20 H20A 125.8 .
C24 C20 H20A 125.8 .
Fe2 C20 H20A 125.8 .
C20 C21 C22 108.1(4) .
C20 C21 Fe2 69.9(3) .
C22 C21 Fe2 69.6(3) .
C20 C21 H21A 125.9 .
C22 C21 H21A 125.9 .
Fe2 C21 H21A 125.9 .
C23 C22 C21 107.7(4) .
C23 C22 Fe2 69.9(3) .
C21 C22 Fe2 69.7(3) .
C23 C22 H22A 126.1 .
C21 C22 H22A 126.1 .
Fe2 C22 H22A 126.1 .
C22 C23 C24 107.7(4) .
C22 C23 Fe2 69.5(3) .
C24 C23 Fe2 69.4(3) .
C22 C23 H23A 126.1 .
C24 C23 H23A 126.1 .
Fe2 C23 H23A 126.1 .
C20 C24 C23 107.9(4) .
C20 C24 Fe2 69.8(3) .
C23 C24 Fe2 70.0(3) .
C20 C24 H24A 126.0 .
C23 C24 H24A 126.0 .
Fe2 C24 H24A 126.0 .

loop_
_geom_bond_atom_site_label_1
_geom_bond_atom_site_label_2
_geom_bond_distance
_geom_bond_site_symmetry_2
Ag1 P2 2.4442(18) .
Ag1 P1 2.4555(17) .
Ag1 Cl1 2.591(2) .
Ag1 Cl1 2.6503(18) 3_665
Fe1 C13 2.034(5) .
Fe1 C12 2.036(5) .
Fe1 C5 2.037(4) .
Fe1 C6 2.040(4) .
Fe1 C9 2.043(5) .
Fe1 C14 2.044(5) .
Fe1 C11 2.046(5) .
Fe1 C8 2.048(5) .
Fe1 C7 2.053(5) .
Fe1 C10 2.058(5) .
Fe2 C24 2.036(5) .
Fe2 C20 2.038(5) .
Fe2 C16 2.038(4) .
Fe2 C17 2.039(5) .
Fe2 C22 2.039(5) .
Fe2 C21 2.041(5) .
Fe2 C19 2.043(4) .
Fe2 C18 2.044(4) .
Fe2 C23 2.044(4) .
Fe2 C15 2.055(4) .
Cl1 Ag1 2.6503(18) 3_665
P1 C1 1.820(4) .
P1 H11B 0.9900 .
P1 H11C 0.9900 .
P2 C3 1.837(5) .
P2 H22B 0.9900 .
P2 H22C 0.9900 .
C1 C2 1.524(6) .
C1 H1A 0.9900 .
C1 H1B 0.9900 .
C2 C5 1.505(6) .
C2 H2A 0.9900 .
C2 H2B 0.9900 .
C3 C4 1.532(6) .
C3 H3A 0.9900 .
C3 H3B 0.9900 .
C4 C15 1.493(6) .
C4 H4A 0.9900 .
C4 H4B 0.9900 .
C5 C6 1.422(6) .
C5 C9 1.433(6) .
C6 C7 1.419(6) .
C6 H6A 1.0000 .
C7 C8 1.418(7) .
C7 H7A 1.0000 .
C8 C9 1.412(6) .
C8 H8A 1.0000 .
C9 H9A 1.0000 .
C10 C14 1.408(7) .
C10 C11 1.420(7) .
C10 H10A 1.0000 .
C11 C12 1.413(7) .
C11 H11A 1.0000 .
C12 C13 1.426(7) .
C12 H12A 1.0000 .
C13 C14 1.428(7) .
C13 H13A 1.0000 .
C14 H14A 1.0000 .
C15 C19 1.414(6) .
C15 C16 1.433(6) .
C16 C17 1.409(6) .
C16 H16A 1.0000 .
C17 C18 1.421(6) .
C17 H17A 1.0000 .
C18 C19 1.413(6) .
C18 H18A 1.0000 .
C19 H19A 1.0000 .
C20 C21 1.396(7) .
C20 C24 1.411(7) .
C20 H20A 1.0000 .
C21 C22 1.421(7) .
C21 H21A 1.0000 .
C22 C23 1.414(7) .
C22 H22A 1.0000 .
C23 C24 1.415(7) .
C23 H23A 1.0000 .
C24 H24A 1.0000 .

loop_
_geom_torsion_atom_site_label_1
_geom_torsion_atom_site_label_2
_geom_torsion_atom_site_label_3
_geom_torsion_atom_site_label_4
_geom_torsion
Ag1 P1 C1 C2 -169.6(3)
P1 C1 C2 C5 -166.6(3)
Ag1 P2 C3 C4 72.9(4)
P2 C3 C4 C15 175.5(3)
C1 C2 C5 C6 -84.3(6)
C1 C2 C5 C9 95.2(5)
C1 C2 C5 Fe1 -174.3(3)
C9 C5 C6 C7 0.5(5)
C2 C5 C6 C7 -180.0(4)
Fe1 C5 C6 C7 -59.5(3)
C9 C5 C6 Fe1 59.9(3)
C2 C5 C6 Fe1 -120.5(4)
C5 C6 C7 C8 -0.2(5)
Fe1 C6 C7 C8 -59.2(3)
C5 C6 C7 Fe1 59.0(3)
C6 C7 C8 C9 -0.2(5)
Fe1 C7 C8 C9 -59.1(3)
C6 C7 C8 Fe1 59.0(3)
C7 C8 C9 C5 0.4(5)
Fe1 C8 C9 C5 -58.9(3)
C7 C8 C9 Fe1 59.3(3)
C6 C5 C9 C8 -0.5(5)
C2 C5 C9 C8 179.9(4)
Fe1 C5 C9 C8 59.4(3)
C6 C5 C9 Fe1 -59.9(3)
C2 C5 C9 Fe1 120.5(4)
C14 C10 C11 C12 0.4(5)
Fe1 C10 C11 C12 59.1(3)
C14 C10 C11 Fe1 -58.7(3)
C10 C11 C12 C13 -0.2(5)
Fe1 C11 C12 C13 59.4(3)
C10 C11 C12 Fe1 -59.6(3)
C11 C12 C13 C14 0.0(5)
Fe1 C12 C13 C14 59.8(3)
C11 C12 C13 Fe1 -59.8(3)
C11 C10 C14 C13 -0.3(5)
Fe1 C10 C14 C13 -59.0(3)
C11 C10 C14 Fe1 58.7(3)
C12 C13 C14 C10 0.2(5)
Fe1 C13 C14 C10 59.9(3)
C12 C13 C14 Fe1 -59.7(3)
C3 C4 C15 C19 111.5(5)
C3 C4 C15 C16 -66.4(6)
C3 C4 C15 Fe2 -155.8(3)
C19 C15 C16 C17 -0.3(5)
C4 C15 C16 C17 178.0(4)
Fe2 C15 C16 C17 -59.5(3)
C19 C15 C16 Fe2 59.2(3)
C4 C15 C16 Fe2 -122.5(4)
C15 C16 C17 C18 0.3(5)
Fe2 C16 C17 C18 -59.5(3)
C15 C16 C17 Fe2 59.7(3)
C16 C17 C18 C19 -0.1(5)
Fe2 C17 C18 C19 -59.6(3)
C16 C17 C18 Fe2 59.5(3)
C17 C18 C19 C15 -0.1(5)
Fe2 C18 C19 C15 -59.5(3)
C17 C18 C19 Fe2 59.4(3)
C16 C15 C19 C18 0.2(5)
C4 C15 C19 C18 -178.0(4)
Fe2 C15 C19 C18 59.2(3)
C16 C15 C19 Fe2 -58.9(3)
C4 C15 C19 Fe2 122.9(5)
C24 C20 C21 C22 0.0(5)
Fe2 C20 C21 C22 -59.3(3)
C24 C20 C21 Fe2 59.3(3)
C20 C21 C22 C23 -0.4(5)
Fe2 C21 C22 C23 -59.8(3)
C20 C21 C22 Fe2 59.5(3)
C21 C22 C23 C24 0.6(5)
Fe2 C22 C23 C24 -59.1(3)
C21 C22 C23 Fe2 59.7(3)
C21 C20 C24 C23 0.3(5)
Fe2 C20 C24 C23 59.9(3)
C21 C20 C24 Fe2 -59.5(3)
C22 C23 C24 C20 -0.6(5)
Fe2 C23 C24 C20 -59.7(3)
C22 C23 C24 Fe2 59.2(3)
